data_2201620
loop_
_publ_author_name
'Goldcamp, Michael J.'
'Krause Bauer, Jeanette A.'
'Baldwin, Michael J.'

_publ_section_title
;
 Tris(1-propan-2-onyl oxime)amine
;
_journal_issue 12
_journal_name_full 'Acta Crystallographica Section E'
_journal_page_first o1354
_journal_page_last o1355
_journal_paper_doi 10.1107/S1600536802020135
_journal_volume 58
_journal_year 2002
_chemical_formula_iupac 'C9 H18 N4 O3'
_chemical_formula_moiety 'C9 H18 N4 O3'
_chemical_formula_sum 'C9 H18 N4 O3'
_chemical_formula_weight 230.27
_chemical_name_systematic
;
tris(1-propan-1-onyl oxime)amine
;
_space_group_IT_number 220
_symmetry_cell_setting cubic
_symmetry_space_group_name_Hall 'I -4bd 2c 3'
_symmetry_space_group_name_H-M 'I -4 3 d'
_atom_sites_solution_hydrogens mixed
_atom_sites_solution_primary direct
_atom_sites_solution_secondary difmap
_audit_creation_method SHELXL-97
_cell_angle_alpha 90.00
_cell_angle_beta 90.00
_cell_angle_gamma 90.00
_cell_formula_units_Z 16
_cell_length_a 17.1677(9)
_cell_length_b 17.1677(9)
_cell_length_c 17.1677(9)
_cell_measurement_reflns_used 4620
_cell_measurement_temperature 150(2)
_cell_measurement_theta_max 28.22
_cell_measurement_theta_min 2.91
_cell_volume 5059.8(5)
_computing_cell_refinement 'SAINT (Bruker, 1998)'
_computing_data_collection 'SMART (Bruker, 1998)'
_computing_data_reduction 'SAINT '
_computing_molecular_graphics SHELXTL
_computing_publication_material SHELXTL
_computing_structure_refinement SHELXTL
_computing_structure_solution 'SHELXTL (Bruker, 2000)'
_diffrn_ambient_temperature 150(2)
_diffrn_measured_fraction_theta_full 0.998
_diffrn_measured_fraction_theta_max 0.998
_diffrn_measurement_device_type 'SMART 1K Platform CCD'
_diffrn_measurement_method \w
_diffrn_radiation_monochromator graphite
_diffrn_radiation_source 'sealed tube'
_diffrn_radiation_type MoK\a
_diffrn_radiation_wavelength 0.71073
_diffrn_reflns_av_R_equivalents 0.0644
_diffrn_reflns_av_sigmaI/netI 0.0171
_diffrn_reflns_limit_h_max 19
_diffrn_reflns_limit_h_min -22
_diffrn_reflns_limit_k_max 16
_diffrn_reflns_limit_k_min -22
_diffrn_reflns_limit_l_max 22
_diffrn_reflns_limit_l_min -21
_diffrn_reflns_number 15298
_diffrn_reflns_theta_full 28.22
_diffrn_reflns_theta_max 28.22
_diffrn_reflns_theta_min 2.91
_diffrn_standards_decay_% none
_diffrn_standards_number 0
_exptl_absorpt_coefficient_mu 0.092
_exptl_absorpt_correction_T_max 0.9836
_exptl_absorpt_correction_T_min 0.9659
_exptl_absorpt_correction_type multi-scan
_exptl_absorpt_process_details '(SADABS; Sheldrick, 1996)'
_exptl_crystal_colour colorless
_exptl_crystal_density_diffrn 1.209
_exptl_crystal_density_method 'not measured'
_exptl_crystal_description wedge
_exptl_crystal_F_000 1984
_exptl_crystal_size_max 0.38
_exptl_crystal_size_mid 0.20
_exptl_crystal_size_min 0.18
_refine_diff_density_max 0.186
_refine_diff_density_min -0.128
_refine_ls_extinction_method none
_refine_ls_goodness_of_fit_ref 1.069
_refine_ls_hydrogen_treatment constr
_refine_ls_matrix_type full
_refine_ls_number_parameters 51
_refine_ls_number_reflns 573
_refine_ls_number_restraints 0
_refine_ls_restrained_S_all 1.069
_refine_ls_R_factor_all 0.0434
_refine_ls_R_factor_gt 0.0381
_refine_ls_shift/su_max <0.001
_refine_ls_shift/su_mean 0.000
_refine_ls_structure_factor_coef Fsqd
_refine_ls_weighting_details 'calc w = 1/[\s^2^(Fo^2^)+(0.0657P)^2^+1.25P] where P = (Fo^2^+2Fc^2^)/3'
_refine_ls_weighting_scheme calc
_refine_ls_wR_factor_gt 0.1014
_refine_ls_wR_factor_ref 0.1037
_reflns_number_gt 518
_reflns_number_total 573
_reflns_threshold_expression I>2\s(I)
_cod_data_source_file om6117.cif
_cod_data_source_block I
_cod_depositor_comments
;
The following automatic conversions were performed:
'_symmetry_cell_setting' value 'Cubic' changed to 'cubic' according to
'/home/saulius/struct/CIF-dictionaries/cif_core.dic' dictionary named
'cif_core.dic' version 2.4.1 from 2010-06-29.

Automatic conversion script
Id: cif_fix_enum 1527 2010-12-29 10:47:43Z saulius 

The following automatic conversions were performed:

'_symmetry_cell_setting' value 'Cubic' changed to 'cubic' according
to /home/saulius/struct/CIF-dictionaries/cif_core.dic dictionary
named 'cif_core.dic' version 2.4.1 from 2010-06-29.

Automatic conversion script
Id: cif_fix_values 1715 2011-07-08 13:25:40Z adriana 
;
_cod_database_code 2201620
_cod_database_fobs_code 2201620

loop_
_symmetry_equiv_pos_as_xyz
'x, y, z'
'-x+1/2, -y, z+1/2'
'-x, y+1/2, -z+1/2'
'x+1/2, -y+1/2, -z'
'z, x, y'
'z+1/2, -x+1/2, -y'
'-z+1/2, -x, y+1/2'
'-z, x+1/2, -y+1/2'
'y, z, x'
'-y, z+1/2, -x+1/2'
'y+1/2, -z+1/2, -x'
'-y+1/2, -z, x+1/2'
'y+1/4, x+1/4, z+1/4'
'-y+1/4, -x+3/4, z+3/4'
'y+3/4, -x+1/4, -z+3/4'
'-y+3/4, x+3/4, -z+1/4'
'x+1/4, z+1/4, y+1/4'
'-x+3/4, z+3/4, -y+1/4'
'-x+1/4, -z+3/4, y+3/4'
'x+3/4, -z+1/4, -y+3/4'
'z+1/4, y+1/4, x+1/4'
'z+3/4, -y+1/4, -x+3/4'
'-z+3/4, y+3/4, -x+1/4'
'-z+1/4, -y+3/4, x+3/4'
'x+1/2, y+1/2, z+1/2'
'-x+1, -y+1/2, z+1'
'-x+1/2, y+1, -z+1'
'x+1, -y+1, -z+1/2'
'z+1/2, x+1/2, y+1/2'
'z+1, -x+1, -y+1/2'
'-z+1, -x+1/2, y+1'
'-z+1/2, x+1, -y+1'
'y+1/2, z+1/2, x+1/2'
'-y+1/2, z+1, -x+1'
'y+1, -z+1, -x+1/2'
'-y+1, -z+1/2, x+1'
'y+3/4, x+3/4, z+3/4'
'-y+3/4, -x+5/4, z+5/4'
'y+5/4, -x+3/4, -z+5/4'
'-y+5/4, x+5/4, -z+3/4'
'x+3/4, z+3/4, y+3/4'
'-x+5/4, z+5/4, -y+3/4'
'-x+3/4, -z+5/4, y+5/4'
'x+5/4, -z+3/4, -y+5/4'
'z+3/4, y+3/4, x+3/4'
'z+5/4, -y+3/4, -x+5/4'
'-z+5/4, y+5/4, -x+3/4'
'-z+3/4, -y+5/4, x+5/4'

loop_
_atom_site_label
_atom_site_fract_x
_atom_site_fract_y
_atom_site_fract_z
_atom_site_U_iso_or_equiv
_atom_site_adp_type
_atom_site_calc_flag
_atom_site_refinement_flags
_atom_site_occupancy
_atom_site_disorder_assembly
_atom_site_disorder_group
_atom_site_type_symbol
O1 0.31224(10) 0.43507(10) 0.89499(11) 0.0398(5) Uani d . 1 . . O
H1 0.3198 0.3904 0.9179 0.060 Uiso d . 1 . . H
N1 0.10624(9) 0.60624(9) 0.89376(9) 0.0209(6) Uani d S 1 . . N
N2 0.23180(10) 0.44698(10) 0.90191(11) 0.0291(4) Uani d . 1 . . N
C1 0.12282(12) 0.52550(11) 0.87271(13) 0.0253(5) Uani d . 1 . . C
H1A 0.0998 0.5140 0.8211 0.030 Uiso calc R 1 . . H
H1B 0.0986 0.4902 0.9114 0.030 Uiso calc R 1 . . H
C2 0.20967(12) 0.51097(12) 0.87001(12) 0.0254(4) Uani d . 1 . . C
C3 0.26180(13) 0.56810(13) 0.83033(14) 0.0318(5) Uani d . 1 . . C
H3A 0.2701 0.6131 0.8644 0.048 Uiso calc R 1 . . H
H3B 0.2376 0.5853 0.7816 0.048 Uiso calc R 1 . . H
H3C 0.3120 0.5433 0.8189 0.048 Uiso calc R 1 . . H

loop_
_atom_site_aniso_label
_atom_site_aniso_U_11
_atom_site_aniso_U_22
_atom_site_aniso_U_33
_atom_site_aniso_U_12
_atom_site_aniso_U_13
_atom_site_aniso_U_23
O1 0.0301(9) 0.0370(9) 0.0523(10) 0.0119(7) 0.0082(8) 0.0097(8)
N1 0.0209(6) 0.0209(6) 0.0209(6) 0.0013(6) -0.0013(6) -0.0013(6)
N2 0.0277(10) 0.0283(9) 0.0312(9) 0.0029(7) 0.0034(7) 0.0007(7)
C1 0.0262(10) 0.0211(10) 0.0285(10) 0.0014(7) -0.0011(7) 0.0004(7)
C2 0.0294(10) 0.0243(10) 0.0225(10) 0.0027(8) 0.0007(8) -0.0031(8)
C3 0.0300(11) 0.0289(11) 0.0364(11) 0.0022(9) 0.0068(9) 0.0032(9)

loop_
_atom_type_symbol
_atom_type_description
_atom_type_scat_dispersion_real
_atom_type_scat_dispersion_imag
_atom_type_scat_source
C C 0.0033 0.0000 'International Tables Vol C Tables 4.2.6.8 and 6.1.1.4'
H H 0.0000 0.0000 'International Tables Vol C Tables 4.2.6.8 and 6.1.1.4'
N N 0.0061 0.0000 'International Tables Vol C Tables 4.2.6.8 and 6.1.1.4'
O O 0.0106 0.0000 'International Tables Vol C Tables 4.2.6.8 and 6.1.1.4'

loop_
_geom_angle_atom_site_label_1
_geom_angle_atom_site_label_2
_geom_angle_atom_site_label_3
_geom_angle
N2 O1 H1 103.7
C2 N2 O1 112.33(18)
N1 C1 C2 110.87(17)
N1 C1 H1A 109.5
C2 C1 H1A 109.5
N1 C1 H1B 109.5
C2 C1 H1B 109.5
H1A C1 H1B 108.1
N2 C2 C3 125.39(19)
N2 C2 C1 114.79(18)
C3 C2 C1 119.80(17)
C2 C3 H3A 109.5
C2 C3 H3B 109.5
H3A C3 H3B 109.5
C2 C3 H3C 109.5
H3A C3 H3C 109.5
H3B C3 H3C 109.5

loop_
_geom_bond_atom_site_label_1
_geom_bond_atom_site_label_2
_geom_bond_site_symmetry_2
_geom_bond_distance
_geom_bond_publ_flag
O1 N2 . 1.401(2) ?
O1 H1 . 0.8716 ?
N1 C1 . 1.460(2) ?
N2 C2 . 1.285(3) ?
C1 C2 . 1.513(3) ?
C1 H1A . 0.9900 ?
C1 H1B . 0.9900 ?
C2 C3 . 1.492(3) ?
C3 H3A . 0.9800 ?
C3 H3B . 0.9800 ?
C3 H3C . 0.9800 ?

loop_
_geom_hbond_atom_site_label_D
_geom_hbond_atom_site_label_H
_geom_hbond_atom_site_label_A
_geom_hbond_site_symmetry_A
_geom_hbond_distance_DH
_geom_hbond_distance_HA
_geom_hbond_distance_DA
_geom_hbond_angle_DHA
_geom_hbond_publ_flag
O1 H1 N2 24_655 0.87 1.92 2.782(3) 169 y

loop_
_geom_torsion_atom_site_label_1
_geom_torsion_atom_site_label_2
_geom_torsion_atom_site_label_3
_geom_torsion_atom_site_label_4
_geom_torsion
O1 N2 C2 C3 -0.6(3)
O1 N2 C2 C1 177.62(18)
N1 C1 C2 N2 136.4(2)
N1 C1 C2 C3 -45.2(3)

loop_
_cod_related_entry_id
_cod_related_entry_database
_cod_related_entry_code
1 ChemSpider 9399248
